data_2020950
loop_
_publ_author_name
'Sagar, Belakavadi K.'
'Yathirajan, Hemmige S.'
'Rathore, Ravindranath S.'
'Glidewell, Christopher'

_publ_section_title
;
 Synthesis and structures of six closely related
 <i>N</i>-[3-(2-chlorobenzoyl)-5-ethylthiophen-2-yl]arylamides, together
 with an isolated reaction intermediate: order <i>versus</i> disorder,
 molecular conformations and hydrogen bonding in zero, one and two
 dimensions
;
_journal_coeditor_code SK3680
_journal_issue 2
_journal_name_full 'Acta Crystallographica Section C'
_journal_page_first
;
;
_journal_paper_doi 10.1107/S2053229618000657
_journal_volume 74
_journal_year 2018
_chemical_formula_iupac 'C26 H20 Cl N O2 S'
_chemical_formula_moiety 'C26 H20 Cl N O2 S'
_chemical_formula_sum 'C26 H20 Cl N O2 S'
_chemical_formula_weight 445.94
_chemical_name_systematic
;
<i>N</i>-[3-(2-Chlorobenzoyl)-5-ethylthiophen-2-yl]-4-phenylbenzamide
;
_space_group_crystal_system monoclinic
_space_group_IT_number 14
_space_group_name_Hall '-P 2ybc'
_space_group_name_H-M_alt 'P 1 21/c 1'
_symmetry_space_group_name_Hall '-P 2ybc'
_symmetry_space_group_name_H-M 'P 1 21/c 1'
_atom_sites_solution_hydrogens geom
_audit_creation_method SHELXL-2014
_cell_angle_alpha 90
_cell_angle_beta 94.414(2)
_cell_angle_gamma 90
_cell_formula_units_Z 4
_cell_length_a 10.7264(6)
_cell_length_b 9.1208(5)
_cell_length_c 22.9103(15)
_cell_measurement_reflns_used 7049
_cell_measurement_temperature 296(2)
_cell_measurement_theta_max 30.885
_cell_measurement_theta_min 1.783
_cell_volume 2234.7(2)
_computing_cell_refinement
;
APEX2 (Bruker, 2012)
;
_computing_data_collection
;
APEX2 (Bruker, 2012)
;
_computing_data_reduction
;
SAINT (Bruker, 2012)
;
_computing_molecular_graphics
;
PLATON (Spek, 2009)
;
_computing_publication_material
;
SHELXL2014 (Sheldrick, 2015) and PLATON (Spek, 2009)
;
_computing_structure_refinement
;
SHELXL2014 (Sheldrick, 2015)
;
_computing_structure_solution
;
SHELXS86 (Sheldrick, 2008)
;
_diffrn_ambient_temperature 296(2)
_diffrn_measured_fraction_theta_full 1.000
_diffrn_measured_fraction_theta_max 1.000
_diffrn_measurement_device_type 'Bruker Kappa APEXII'
_diffrn_measurement_method '\f and \w scans'
_diffrn_radiation_type MoK\a
_diffrn_radiation_wavelength 0.71073
_diffrn_reflns_av_R_equivalents 0.0333
_diffrn_reflns_limit_h_max 13
_diffrn_reflns_limit_h_min -13
_diffrn_reflns_limit_k_max 11
_diffrn_reflns_limit_k_min -11
_diffrn_reflns_limit_l_max 28
_diffrn_reflns_limit_l_min -29
_diffrn_reflns_number 24401
_diffrn_reflns_theta_full 25.242
_diffrn_reflns_theta_max 27.550
_diffrn_reflns_theta_min 2.404
_diffrn_standards_decay_% 0
_diffrn_standards_interval_count 0
_diffrn_standards_interval_time 0
_diffrn_standards_number 0
_exptl_absorpt_coefficient_mu 0.287
_exptl_absorpt_correction_T_max 0.939
_exptl_absorpt_correction_T_min 0.929
_exptl_absorpt_correction_type multi-scan
_exptl_absorpt_process_details
;
(SADABS; Bruker, 2012)
;
_exptl_crystal_colour colourless
_exptl_crystal_density_diffrn 1.325
_exptl_crystal_description block
_exptl_crystal_F_000 928
_exptl_crystal_size_max 0.280
_exptl_crystal_size_mid 0.270
_exptl_crystal_size_min 0.220
_refine_diff_density_max 0.393
_refine_diff_density_min -0.350
_refine_ls_extinction_method none
_refine_ls_goodness_of_fit_ref 1.044
_refine_ls_hydrogen_treatment constr
_refine_ls_matrix_type full
_refine_ls_number_parameters 373
_refine_ls_number_reflns 5148
_refine_ls_number_restraints 89
_refine_ls_restrained_S_all 1.037
_refine_ls_R_factor_all 0.0767
_refine_ls_R_factor_gt 0.0468
_refine_ls_shift/su_max 0.000
_refine_ls_shift/su_mean 0.000
_refine_ls_structure_factor_coef Fsqd
_refine_ls_weighting_details 'w=1/[\s^2^(Fo^2^)+(0.0487P)^2^+1.1314P] where P=(Fo^2^+2Fc^2^)/3'
_refine_ls_weighting_scheme calc
_refine_ls_wR_factor_gt 0.1096
_refine_ls_wR_factor_ref 0.1295
_reflns_number_gt 3570
_reflns_number_total 5148
_reflns_threshold_expression 'I > 2\s(I)'
_cod_data_source_file sk3680sup1.cif
_cod_data_source_block II
_cod_database_code 2020950
_shelx_space_group_comment
;
The symmetry employed for this shelxl refinement is uniquely defined
by the following loop, which should always be used as a source of
symmetry information in preference to the above space-group names.
They are only intended as comments.
;
_shelx_estimated_absorpt_t_min 0.924
_shelx_estimated_absorpt_t_max 0.939
_shelxl_version_number 2.014

loop_
_space_group_symop_operation_xyz
'x, y, z'
'-x, y+1/2, -z+1/2'
'-x, -y, -z'
'x, -y-1/2, z-1/2'

loop_
_atom_site_type_symbol
_atom_site_label
_atom_site_fract_x
_atom_site_fract_y
_atom_site_fract_z
_atom_site_U_iso_or_equiv
_atom_site_adp_type
_atom_site_calc_flag
_atom_site_occupancy
_atom_site_disorder_assembly
_atom_site_disorder_group
C C11 0.3958(6) 0.7159(4) 0.49542(14) 0.0388(11) Uani d 0.832(5) A -1
O O11 0.40738(18) 0.81059(17) 0.45845(7) 0.0652(5) Uani d 0.832(5) A -1
N N11 0.3397(12) 0.5857(6) 0.4797(3) 0.0398(10) Uani d 0.832(5) A -1
H H11 0.3373 0.5195 0.5064 0.048 Uiso calc 0.832(5) A -1
C C111 0.4457(9) 0.7310(4) 0.55744(15) 0.0352(11) Uani d 0.832(5) A -1
C C112 0.5052(6) 0.8626(4) 0.57421(17) 0.0441(13) Uani d 0.832(5) A -1
H H112 0.5103 0.9375 0.5470 0.053 Uiso calc 0.832(5) A -1
C C113 0.5562(5) 0.8822(5) 0.63050(16) 0.0449(12) Uani d 0.832(5) A -1
H H113 0.5946 0.9709 0.6407 0.054 Uiso calc 0.832(5) A -1
C C114 0.5519(14) 0.7726(8) 0.6727(3) 0.0391(5) Uani d 0.832(5) A -1
C C115 0.4928(14) 0.6418(7) 0.6557(2) 0.0430(15) Uani d 0.832(5) A -1
H H115 0.4875 0.5671 0.6831 0.052 Uiso calc 0.832(5) A -1
C C116 0.4418(11) 0.6208(5) 0.59912(17) 0.0410(15) Uani d 0.832(5) A -1
H H116 0.4044 0.5316 0.5888 0.049 Uiso calc 0.832(5) A -1
S S121 0.2951(2) 0.66308(19) 0.36452(9) 0.0482(4) Uani d 0.832(5) A -1
C C122 0.2865(7) 0.5520(5) 0.42463(16) 0.0361(11) Uani d 0.832(5) A -1
C C123 0.2174(7) 0.4269(5) 0.41147(18) 0.0374(11) Uani d 0.832(5) A -1
C C124 0.1733(3) 0.4230(3) 0.35089(14) 0.0421(10) Uani d 0.832(5) A -1
H H124 0.1254 0.3464 0.3344 0.050 Uiso calc 0.832(5) A -1
C C125 0.2070(4) 0.5394(4) 0.32011(13) 0.0498(11) Uani d 0.832(5) A -1
C C126 0.1811(4) 0.5720(4) 0.25571(13) 0.0697(12) Uani d 0.832(5) A -1
H H16A 0.2592 0.5691 0.2371 0.084 Uiso calc 0.832(5) A -1
H H16B 0.1272 0.4960 0.2381 0.084 Uiso calc 0.832(5) A -1
C C127 0.1202(6) 0.7183(5) 0.24404(19) 0.123(2) Uani d 0.832(5) A -1
H H17A 0.0915 0.7252 0.2034 0.185 Uiso calc 0.832(5) A -1
H H17B 0.1797 0.7948 0.2537 0.185 Uiso calc 0.832(5) A -1
H H17C 0.0505 0.7285 0.2676 0.185 Uiso calc 0.832(5) A -1
C C137 0.1907(3) 0.3189(4) 0.45606(18) 0.0384(6) Uani d 0.832(5) A -1
O O137 0.2433(7) 0.3199(7) 0.5056(2) 0.0531(14) Uani d 0.832(5) A -1
C C131 0.0991(3) 0.1982(3) 0.4394(3) 0.0427(5) Uani d 0.832(5) A -1
C C132 -0.0272(3) 0.2248(3) 0.42736(15) 0.0510(8) Uani d 0.832(5) A -1
Cl Cl12 -0.08524(14) 0.4023(2) 0.43201(9) 0.0749(4) Uani d 0.832(5) A -1
C C133 -0.1105(4) 0.1119(5) 0.4147(3) 0.0758(14) Uani d 0.832(5) A -1
H H133 -0.1954 0.1314 0.4074 0.091 Uiso calc 0.832(5) A -1
C C134 -0.0674(5) -0.0279(5) 0.4131(5) 0.0955(19) Uani d 0.832(5) A -1
H H134 -0.1232 -0.1042 0.4042 0.115 Uiso calc 0.832(5) A -1
C C135 0.0577(5) -0.0580(4) 0.4244(5) 0.0921(13) Uani d 0.832(5) A -1
H H135 0.0861 -0.1541 0.4226 0.111 Uiso calc 0.832(5) A -1
C C136 0.1416(4) 0.0547(4) 0.4384(4) 0.0625(10) Uani d 0.832(5) A -1
H H136 0.2260 0.0342 0.4470 0.075 Uiso calc 0.832(5) A -1
C C141 0.6107(9) 0.7926(10) 0.73308(18) 0.0418(11) Uani d 0.832(5) A -1
C C142 0.7192(14) 0.8753(18) 0.7432(3) 0.0574(11) Uani d 0.832(5) A -1
H H142 0.7536 0.9212 0.7120 0.069 Uiso calc 0.832(5) A -1
C C143 0.7770(11) 0.8902(12) 0.7991(3) 0.0649(12) Uani d 0.832(5) A -1
H H143 0.8501 0.9448 0.8050 0.078 Uiso calc 0.832(5) A -1
C C144 0.7267(4) 0.8248(7) 0.84572(17) 0.0556(11) Uani d 0.832(5) A -1
H H144 0.7643 0.8376 0.8833 0.067 Uiso calc 0.832(5) A -1
C C145 0.6218(5) 0.7410(8) 0.83703(17) 0.0573(12) Uani d 0.832(5) A -1
H H145 0.5888 0.6946 0.8686 0.069 Uiso calc 0.832(5) A -1
C C146 0.5641(6) 0.7248(9) 0.7809(2) 0.0515(15) Uani d 0.832(5) A -1
H H146 0.4926 0.6673 0.7754 0.062 Uiso calc 0.832(5) A -1
C C21 0.412(4) 0.7075(17) 0.4927(7) 0.0388(11) Uani d 0.168(5) A -2
O O21 0.40738(18) 0.81059(17) 0.45845(7) 0.0652(5) Uani d 0.168(5) A -2
N N21 0.347(6) 0.582(3) 0.4777(13) 0.0398(10) Uani d 0.168(5) A -2
H H21 0.3536 0.5096 0.5018 0.048 Uiso calc 0.168(5) A -2
C C211 0.458(5) 0.722(2) 0.5554(7) 0.0352(11) Uani d 0.168(5) A -2
C C212 0.482(4) 0.864(2) 0.5769(8) 0.0441(13) Uani d 0.168(5) A -2
H H212 0.4649 0.9447 0.5528 0.053 Uiso calc 0.168(5) A -2
C C213 0.530(3) 0.884(3) 0.6336(8) 0.0449(12) Uani d 0.168(5) A -2
H H213 0.5515 0.9779 0.6466 0.054 Uiso calc 0.168(5) A -2
C C214 0.549(7) 0.766(4) 0.6721(13) 0.0391(5) Uani d 0.168(5) A -2
C C215 0.502(8) 0.630(4) 0.6532(11) 0.0430(15) Uani d 0.168(5) A -2
H H215 0.5036 0.5523 0.6795 0.052 Uiso calc 0.168(5) A -2
C C216 0.455(6) 0.609(3) 0.5960(9) 0.0410(15) Uani d 0.168(5) A -2
H H216 0.4203 0.5190 0.5847 0.049 Uiso calc 0.168(5) A -2
S S221 0.2749(12) 0.6821(11) 0.3678(5) 0.0482(4) Uani d 0.168(5) A -2
C C222 0.273(4) 0.565(3) 0.4264(8) 0.0361(11) Uani d 0.168(5) A -2
C C223 0.204(4) 0.440(3) 0.4128(9) 0.0374(11) Uani d 0.168(5) A -2
C C224 0.149(2) 0.4448(19) 0.3538(7) 0.0421(10) Uani d 0.168(5) A -2
H H224 0.0943 0.3737 0.3381 0.050 Uiso calc 0.168(5) A -2
C C225 0.184(2) 0.561(2) 0.3232(5) 0.0498(11) Uani d 0.168(5) A -2
C C226 0.1403(17) 0.606(2) 0.2615(6) 0.0697(12) Uani d 0.168(5) A -2
H H26A 0.1046 0.5211 0.2408 0.084 Uiso calc 0.168(5) A -2
H H26B 0.0747 0.6787 0.2632 0.084 Uiso calc 0.168(5) A -2
C C227 0.243(2) 0.668(3) 0.2278(8) 0.123(2) Uani d 0.168(5) A -2
H H27A 0.2090 0.6948 0.1893 0.185 Uiso calc 0.168(5) A -2
H H27B 0.3066 0.5950 0.2248 0.185 Uiso calc 0.168(5) A -2
H H27C 0.2776 0.7524 0.2477 0.185 Uiso calc 0.168(5) A -2
C C237 0.2050(16) 0.3146(18) 0.4529(9) 0.0384(6) Uani d 0.168(5) A -2
O O237 0.263(4) 0.317(4) 0.5013(12) 0.0531(14) Uani d 0.168(5) A -2
C C231 0.1151(12) 0.1902(12) 0.4391(13) 0.0427(5) Uani d 0.168(5) A -2
C C232 -0.0129(12) 0.2080(11) 0.4390(7) 0.0510(8) Uani d 0.168(5) A -2
Cl Cl22 -0.0753(9) 0.3806(11) 0.4505(4) 0.0749(4) Uani d 0.168(5) A -2
C C233 -0.0937(17) 0.0918(16) 0.4281(17) 0.0758(14) Uani d 0.168(5) A -2
H H233 -0.1797 0.1069 0.4254 0.091 Uiso calc 0.168(5) A -2
C C234 -0.046(2) -0.0447(17) 0.421(3) 0.0955(19) Uani d 0.168(5) A -2
H H234 -0.1006 -0.1237 0.4148 0.115 Uiso calc 0.168(5) A -2
C C235 0.080(2) -0.0673(16) 0.424(3) 0.0921(13) Uani d 0.168(5) A -2
H H235 0.1118 -0.1617 0.4202 0.111 Uiso calc 0.168(5) A -2
C C236 0.1621(18) 0.0502(16) 0.432(2) 0.0625(10) Uani d 0.168(5) A -2
H H236 0.2480 0.0352 0.4327 0.075 Uiso calc 0.168(5) A -2
C C241 0.619(5) 0.783(5) 0.7301(9) 0.0418(11) Uani d 0.168(5) A -2
C C242 0.715(7) 0.886(9) 0.7380(15) 0.0574(11) Uani d 0.168(5) A -2
H H242 0.7375 0.9411 0.7063 0.069 Uiso calc 0.168(5) A -2
C C243 0.778(6) 0.907(7) 0.7926(16) 0.0649(12) Uani d 0.168(5) A -2
H H243 0.8355 0.9828 0.7984 0.078 Uiso calc 0.168(5) A -2
C C244 0.753(3) 0.816(4) 0.8380(10) 0.0556(11) Uani d 0.168(5) A -2
H H244 0.8077 0.8137 0.8716 0.067 Uiso calc 0.168(5) A -2
C C245 0.649(3) 0.730(4) 0.8336(8) 0.0573(12) Uani d 0.168(5) A -2
H H245 0.6225 0.6840 0.8667 0.069 Uiso calc 0.168(5) A -2
C C246 0.584(4) 0.711(5) 0.7794(11) 0.0515(15) Uani d 0.168(5) A -2
H H246 0.5144 0.6497 0.7762 0.062 Uiso calc 0.168(5) A -2

loop_
_atom_site_aniso_label
_atom_site_aniso_U_11
_atom_site_aniso_U_22
_atom_site_aniso_U_33
_atom_site_aniso_U_12
_atom_site_aniso_U_13
_atom_site_aniso_U_23
C11 0.043(2) 0.0336(11) 0.0401(12) -0.0061(12) 0.0016(12) 0.0029(9)
O11 0.0996(13) 0.0470(9) 0.0461(9) -0.0262(9) -0.0137(9) 0.0143(7)
N11 0.049(2) 0.0364(9) 0.0334(10) -0.0076(11) -0.0008(12) 0.0053(8)
C111 0.036(2) 0.0323(11) 0.0374(11) -0.0027(13) 0.0027(11) 0.0008(9)
C112 0.056(3) 0.0357(11) 0.0405(12) -0.0113(12) 0.0007(14) 0.0061(9)
C113 0.055(3) 0.0367(11) 0.0434(13) -0.0132(15) 0.0043(15) -0.0037(9)
C114 0.0417(14) 0.0388(12) 0.0371(11) -0.0002(11) 0.0055(8) -0.0023(9)
C115 0.051(3) 0.0383(16) 0.0394(12) -0.005(2) 0.0016(15) 0.0073(11)
C116 0.047(3) 0.0320(13) 0.0430(13) -0.0078(18) -0.0006(14) 0.0015(10)
S121 0.0628(9) 0.0437(6) 0.0379(4) -0.0019(5) 0.0022(5) 0.0094(4)
C122 0.038(2) 0.0365(14) 0.0337(10) 0.0003(16) 0.0028(10) 0.0036(9)
C123 0.039(2) 0.0393(14) 0.0340(10) 0.0002(16) 0.0017(10) -0.0001(10)
C124 0.045(2) 0.0449(15) 0.0351(12) 0.0024(14) -0.0021(12) -0.0053(10)
C125 0.061(2) 0.0515(17) 0.0357(12) 0.0066(16) -0.0011(12) 0.0019(11)
C126 0.096(3) 0.076(3) 0.0348(15) 0.007(2) -0.0049(17) 0.0089(15)
C127 0.188(5) 0.116(4) 0.061(3) 0.034(4) -0.026(3) 0.032(2)
C137 0.0413(13) 0.0398(11) 0.0343(12) -0.0030(10) 0.0041(10) -0.0019(9)
O137 0.070(3) 0.0515(10) 0.0364(12) -0.0188(15) -0.0062(16) 0.0080(9)
C131 0.0480(14) 0.0439(12) 0.0370(11) -0.0079(10) 0.0069(12) -0.0018(9)
C132 0.0507(14) 0.0647(16) 0.0369(18) -0.0097(12) -0.0018(12) 0.0008(12)
Cl12 0.0577(5) 0.0824(7) 0.0845(11) 0.0191(4) 0.0036(7) 0.0109(7)
C133 0.0593(19) 0.099(3) 0.067(4) -0.0310(18) -0.0057(17) -0.005(2)
C134 0.102(3) 0.084(3) 0.101(5) -0.051(2) 0.008(3) -0.023(3)
C135 0.120(4) 0.0459(16) 0.115(3) -0.0192(19) 0.036(3) -0.0180(18)
C136 0.068(2) 0.0465(14) 0.076(3) -0.0061(13) 0.021(2) -0.0044(13)
C141 0.0490(19) 0.0407(17) 0.0357(12) 0.0056(15) 0.0032(12) -0.0064(11)
C142 0.070(2) 0.058(3) 0.0430(19) -0.011(2) -0.0003(18) -0.0055(17)
C143 0.0725(17) 0.066(4) 0.053(2) -0.006(2) -0.0123(19) -0.013(2)
C144 0.073(3) 0.0538(16) 0.0384(16) 0.024(2) -0.0051(17) -0.0122(14)
C145 0.074(3) 0.060(2) 0.0380(14) 0.017(2) 0.0091(15) 0.0025(13)
C146 0.057(3) 0.055(2) 0.0429(13) 0.003(2) 0.0062(14) 0.0006(12)
C21 0.043(2) 0.0336(11) 0.0401(12) -0.0061(12) 0.0016(12) 0.0029(9)
O21 0.0996(13) 0.0470(9) 0.0461(9) -0.0262(9) -0.0137(9) 0.0143(7)
N21 0.049(2) 0.0364(9) 0.0334(10) -0.0076(11) -0.0008(12) 0.0053(8)
C211 0.036(2) 0.0323(11) 0.0374(11) -0.0027(13) 0.0027(11) 0.0008(9)
C212 0.056(3) 0.0357(11) 0.0405(12) -0.0113(12) 0.0007(14) 0.0061(9)
C213 0.055(3) 0.0367(11) 0.0434(13) -0.0132(15) 0.0043(15) -0.0037(9)
C214 0.0417(14) 0.0388(12) 0.0371(11) -0.0002(11) 0.0055(8) -0.0023(9)
C215 0.051(3) 0.0383(16) 0.0394(12) -0.005(2) 0.0016(15) 0.0073(11)
C216 0.047(3) 0.0320(13) 0.0430(13) -0.0078(18) -0.0006(14) 0.0015(10)
S221 0.0628(9) 0.0437(6) 0.0379(4) -0.0019(5) 0.0022(5) 0.0094(4)
C222 0.038(2) 0.0365(14) 0.0337(10) 0.0003(16) 0.0028(10) 0.0036(9)
C223 0.039(2) 0.0393(14) 0.0340(10) 0.0002(16) 0.0017(10) -0.0001(10)
C224 0.045(2) 0.0449(15) 0.0351(12) 0.0024(14) -0.0021(12) -0.0053(10)
C225 0.061(2) 0.0515(17) 0.0357(12) 0.0066(16) -0.0011(12) 0.0019(11)
C226 0.096(3) 0.076(3) 0.0348(15) 0.007(2) -0.0049(17) 0.0089(15)
C227 0.188(5) 0.116(4) 0.061(3) 0.034(4) -0.026(3) 0.032(2)
C237 0.0413(13) 0.0398(11) 0.0343(12) -0.0030(10) 0.0041(10) -0.0019(9)
O237 0.070(3) 0.0515(10) 0.0364(12) -0.0188(15) -0.0062(16) 0.0080(9)
C231 0.0480(14) 0.0439(12) 0.0370(11) -0.0079(10) 0.0069(12) -0.0018(9)
C232 0.0507(14) 0.0647(16) 0.0369(18) -0.0097(12) -0.0018(12) 0.0008(12)
Cl22 0.0577(5) 0.0824(7) 0.0845(11) 0.0191(4) 0.0036(7) 0.0109(7)
C233 0.0593(19) 0.099(3) 0.067(4) -0.0310(18) -0.0057(17) -0.005(2)
C234 0.102(3) 0.084(3) 0.101(5) -0.051(2) 0.008(3) -0.023(3)
C235 0.120(4) 0.0459(16) 0.115(3) -0.0192(19) 0.036(3) -0.0180(18)
C236 0.068(2) 0.0465(14) 0.076(3) -0.0061(13) 0.021(2) -0.0044(13)
C241 0.0490(19) 0.0407(17) 0.0357(12) 0.0056(15) 0.0032(12) -0.0064(11)
C242 0.070(2) 0.058(3) 0.0430(19) -0.011(2) -0.0003(18) -0.0055(17)
C243 0.0725(17) 0.066(4) 0.053(2) -0.006(2) -0.0123(19) -0.013(2)
C244 0.073(3) 0.0538(16) 0.0384(16) 0.024(2) -0.0051(17) -0.0122(14)
C245 0.074(3) 0.060(2) 0.0380(14) 0.017(2) 0.0091(15) 0.0025(13)
C246 0.057(3) 0.055(2) 0.0429(13) 0.003(2) 0.0062(14) 0.0006(12)

loop_
_atom_type_symbol
_atom_type_description
_atom_type_scat_dispersion_real
_atom_type_scat_dispersion_imag
_atom_type_scat_source
C C 0.0033 0.0016 'International Tables Vol C Tables 4.2.6.8 and 6.1.1.4'
H H 0.0000 0.0000 'International Tables Vol C Tables 4.2.6.8 and 6.1.1.4'
N N 0.0061 0.0033 'International Tables Vol C Tables 4.2.6.8 and 6.1.1.4'
O O 0.0106 0.0060 'International Tables Vol C Tables 4.2.6.8 and 6.1.1.4'
S S 0.1246 0.1234 'International Tables Vol C Tables 4.2.6.8 and 6.1.1.4'
Cl Cl 0.1484 0.1585 'International Tables Vol C Tables 4.2.6.8 and 6.1.1.4'

loop_
_geom_angle_atom_site_label_1
_geom_angle_atom_site_label_2
_geom_angle_atom_site_label_3
_geom_angle
O11 C11 N11 119.8(2)
O11 C11 C111 123.3(2)
N11 C11 C111 116.8(2)
C11 N11 C122 125.2(2)
C11 N11 H11 117.4
C122 N11 H11 117.4
C116 C111 C112 118.0(2)
C116 C111 C11 124.2(2)
C112 C111 C11 117.7(2)
C113 C112 C111 120.6(2)
C113 C112 H112 119.7
C111 C112 H112 119.7
C112 C113 C114 121.7(2)
C112 C113 H113 119.1
C114 C113 H113 119.1
C115 C114 C113 117.4(2)
C115 C114 C141 121.1(2)
C113 C114 C141 121.5(2)
C116 C115 C114 121.3(3)
C116 C115 H115 119.3
C114 C115 H115 119.3
C115 C116 C111 120.9(2)
C115 C116 H116 119.5
C111 C116 H116 119.5
C122 S121 C125 91.49(12)
N11 C122 C123 124.1(2)
N11 C122 S121 123.93(18)
C123 C122 S121 111.91(17)
C122 C123 C124 111.4(2)
C122 C123 C137 122.3(2)
C124 C123 C137 126.3(2)
C125 C124 C123 114.1(2)
C125 C124 H124 123.0
C123 C124 H124 123.0
C124 C125 C126 129.3(3)
C124 C125 S121 111.17(18)
C126 C125 S121 119.5(2)
C127 C126 C125 113.2(3)
C127 C126 H16A 108.9
C125 C126 H16A 108.9
C127 C126 H16B 108.9
C125 C126 H16B 108.9
H16A C126 H16B 107.8
C126 C127 H17A 109.5
C126 C127 H17B 109.5
H17A C127 H17B 109.5
C126 C127 H17C 109.5
H17A C127 H17C 109.5
H17B C127 H17C 109.5
O137 C137 C123 122.7(2)
O137 C137 C131 118.9(2)
C123 C137 C131 118.3(2)
C132 C131 C136 118.8(2)
C132 C131 C137 122.2(2)
C136 C131 C137 119.0(2)
C133 C132 C131 121.3(3)
C133 C132 Cl12 118.6(2)
C131 C132 Cl12 120.0(2)
C134 C133 C132 119.4(3)
C134 C133 H133 120.3
C132 C133 H133 120.3
C133 C134 C135 120.8(3)
C133 C134 H134 119.6
C135 C134 H134 119.6
C134 C135 C136 120.2(3)
C134 C135 H135 119.9
C136 C135 H135 119.9
C131 C136 C135 119.6(3)
C131 C136 H136 120.2
C135 C136 H136 120.2
C146 C141 C142 117.3(2)
C146 C141 C114 121.9(2)
C142 C141 C114 120.7(3)
C143 C142 C141 121.1(4)
C143 C142 H142 119.4
C141 C142 H142 119.4
C144 C143 C142 120.2(4)
C144 C143 H143 119.9
C142 C143 H143 119.9
C145 C144 C143 120.1(3)
C145 C144 H144 120.0
C143 C144 H144 120.0
C144 C145 C146 119.9(3)
C144 C145 H145 120.1
C146 C145 H145 120.1
C141 C146 C145 121.5(3)
C141 C146 H146 119.3
C145 C146 H146 119.3
N21 C21 C211 116.1(7)
C21 N21 C222 124.1(8)
C21 N21 H21 118.0
C222 N21 H21 118.0
C216 C211 C212 117.6(9)
C216 C211 C21 123.8(7)
C212 C211 C21 117.4(7)
C213 C212 C211 120.0(7)
C213 C212 H212 120.0
C211 C212 H212 120.0
C212 C213 C214 121.4(7)
C212 C213 H213 119.3
C214 C213 H213 119.3
C215 C214 C213 117.5(6)
C215 C214 C241 121.1(8)
C213 C214 C241 121.4(6)
C216 C215 C214 120.9(6)
C216 C215 H215 119.5
C214 C215 H215 119.5
C215 C216 C211 120.3(6)
C215 C216 H216 119.8
C211 C216 H216 119.8
C222 S221 C225 91.3(3)
N21 C222 C223 123.5(7)
N21 C222 S221 123.5(7)
C223 C222 S221 112.1(4)
C222 C223 C224 111.0(4)
C222 C223 C237 121.5(7)
C224 C223 C237 127.0(8)
C225 C224 C223 114.2(5)
C225 C224 H224 122.9
C223 C224 H224 122.9
C224 C225 C226 128.5(7)
C224 C225 S221 111.0(4)
C226 C225 S221 119.7(6)
C227 C226 C225 113.2(8)
C227 C226 H26A 108.9
C225 C226 H26A 108.9
C227 C226 H26B 108.9
C225 C226 H26B 108.9
H26A C226 H26B 107.7
C226 C227 H27A 109.5
C226 C227 H27B 109.5
H27A C227 H27B 109.5
C226 C227 H27C 109.5
H27A C227 H27C 109.5
H27B C227 H27C 109.5
O237 C237 C223 122.0(8)
O237 C237 C231 118.4(7)
C223 C237 C231 118.7(6)
C232 C231 C236 118.5(5)
C232 C231 C237 122.1(6)
C236 C231 C237 119.0(6)
C233 C232 C231 121.4(6)
C233 C232 Cl22 118.6(6)
C231 C232 Cl22 120.0(6)
C234 C233 C232 119.3(6)
C234 C233 H233 120.3
C232 C233 H233 120.3
C233 C234 C235 120.7(6)
C233 C234 H234 119.7
C235 C234 H234 119.7
C234 C235 C236 120.2(6)
C234 C235 H235 119.9
C236 C235 H235 119.9
C231 C236 C235 119.7(6)
C231 C236 H236 120.1
C235 C236 H236 120.1
C246 C241 C242 117.4(6)
C246 C241 C214 121.6(7)
C242 C241 C214 120.6(7)
C243 C242 C241 120.8(6)
C243 C242 H242 119.6
C241 C242 H242 119.6
C244 C243 C242 119.6(10)
C244 C243 H243 120.2
C242 C243 H243 120.2
C245 C244 C243 119.7(8)
C245 C244 H244 120.1
C243 C244 H244 119
C244 C245 C246 119.4(7)
C244 C245 H245 120.3
C246 C245 H245 120.3
C241 C246 C245 121.2(6)
C241 C246 H246 119.4
C245 C246 H246 119.4

loop_
_geom_bond_atom_site_label_1
_geom_bond_atom_site_label_2
_geom_bond_distance
C11 O11 1.223(3)
C11 N11 1.367(3)
C11 C111 1.486(3)
N11 C122 1.379(4)
N11 H11 0.8600
C111 C116 1.389(3)
C111 C112 1.399(4)
C112 C113 1.373(3)
C112 H112 0.9300
C113 C114 1.394(4)
C113 H113 0.9300
C114 C115 1.392(4)
C114 C141 1.487(3)
C115 C116 1.382(3)
C115 H115 0.9300
C116 H116 0.9300
S121 C122 1.718(2)
S121 C125 1.747(3)
C122 C123 1.381(3)
C123 C124 1.432(3)
C123 C137 1.463(4)
C124 C125 1.340(3)
C124 H124 0.9300
C125 C126 1.510(3)
C126 C127 1.501(6)
C126 H16A 0.9700
C126 H16B 0.9700
C127 H17A 0.9600
C127 H17B 0.9600
C127 H17C 0.9600
C137 O137 1.228(3)
C137 C131 1.506(3)
C131 C132 1.382(3)
C131 C136 1.387(4)
C132 C133 1.380(4)
C132 Cl12 1.741(3)
C133 C134 1.358(5)
C133 H133 0.9300
C134 C135 1.375(5)
C134 H134 0.9300
C135 C136 1.388(4)
C135 H135 0.9300
C136 H136 0.9300
C141 C146 1.385(3)
C141 C142 1.392(4)
C142 C143 1.385(4)
C142 H142 0.9300
C143 C144 1.370(6)
C143 H143 0.9300
C144 C145 1.363(4)
C144 H144 0.9300
C145 C146 1.391(4)
C145 H145 0.9300
C146 H146 0.9300
C21 N21 1.370(5)
C21 C211 1.486(5)
N21 C222 1.381(6)
N21 H21 0.8600
C211 C216 1.391(5)
C211 C212 1.401(6)
C212 C213 1.374(5)
C212 H212 0.9300
C213 C214 1.394(6)
C213 H213 0.9300
C214 C215 1.392(5)
C214 C241 1.487(5)
C215 C216 1.383(5)
C215 H215 0.9300
C216 H216 0.9300
S221 C222 1.719(4)
S221 C225 1.748(5)
C222 C223 1.382(5)
C223 C224 1.431(5)
C223 C237 1.464(6)
C224 C225 1.341(5)
C224 H224 0.9300
C225 C226 1.511(5)
C226 C227 1.500(7)
C226 H26A 0.9700
C226 H26B 0.9700
C227 H27A 0.9600
C227 H27B 0.9600
C227 H27C 0.9600
C237 O237 1.230(5)
C237 C231 1.506(5)
C231 C232 1.382(5)
C231 C236 1.387(5)
C232 C233 1.380(5)
C232 Cl22 1.739(5)
C233 C234 1.358(6)
C233 H233 0.9300
C234 C235 1.374(7)
C234 H234 0.9300
C235 C236 1.388(6)
C235 H235 0.9300
C236 H236 0.9300
C241 C246 1.385(5)
C241 C242 1.392(7)
C242 C243 1.386(5)
C242 H242 0.9300
C243 C244 1.370(8)
C243 H243 0.9300
C244 C245 1.364(6)
C244 H244 0.9300
C245 C246 1.392(5)
C245 H245 0.9300
C246 H246 0.9300

loop_
_geom_hbond_atom_site_label_D
_geom_hbond_atom_site_label_H
_geom_hbond_atom_site_label_A
_geom_hbond_site_symmetry_A
_geom_hbond_distance_DH
_geom_hbond_distance_HA
_geom_hbond_distance_DA
_geom_hbond_angle_DHA
_geom_hbond_publ_flag
N11 H11 O137 . 0.86 2.08 2.719(10) 130 no
N21 H21 O237 . 0.86 2.01 2.65(5) 131 no
C112 H112 O11 3_676 0.93 2.47 3.230(4) 139 no
C144 H144 O137 2_656 0.93 2.56 3.397(6) 150 no

loop_
_geom_torsion_atom_site_label_1
_geom_torsion_atom_site_label_2
_geom_torsion_atom_site_label_3
_geom_torsion_atom_site_label_4
_geom_torsion
O11 C11 N11 C122 -3.8(14)
C111 C11 N11 C122 179.1(11)
O11 C11 C111 C116 -175.0(9)
N11 C11 C111 C116 1.9(10)
O11 C11 C111 C112 2.1(10)
N11 C11 C111 C112 179.1(9)
C116 C111 C112 C113 -1.0(10)
C11 C111 C112 C113 -178.3(6)
C111 C112 C113 C114 0.6(12)
C112 C113 C114 C115 -0.5(16)
C112 C113 C114 C141 178.1(7)
C113 C114 C115 C116 0.8(18)
C141 C114 C115 C116 -177.7(12)
C114 C115 C116 C111 -1.3(19)
C112 C111 C116 C115 1.4(14)
C11 C111 C116 C115 178.5(11)
C11 N11 C122 C123 -171.9(10)
C11 N11 C122 S121 6.3(15)
C125 S121 C122 N11 -179.5(8)
C125 S121 C122 C123 -1.0(6)
N11 C122 C123 C124 179.3(8)
S121 C122 C123 C124 0.9(8)
N11 C122 C123 C137 1.9(13)
S121 C122 C123 C137 -176.6(6)
C122 C123 C124 C125 -0.2(8)
C137 C123 C124 C125 177.1(6)
C123 C124 C125 C126 178.4(5)
C123 C124 C125 S121 -0.5(6)
C122 S121 C125 C124 0.9(4)
C122 S121 C125 C126 -178.2(4)
C124 C125 C126 C127 125.9(5)
S121 C125 C126 C127 -55.2(5)
C122 C123 C137 O137 -11.7(11)
C124 C123 C137 O137 171.3(7)
C122 C123 C137 C131 171.0(6)
C124 C123 C137 C131 -6.0(10)
O137 C137 C131 C132 113.7(7)
C123 C137 C131 C132 -68.8(7)
O137 C137 C131 C136 -63.6(7)
C123 C137 C131 C136 113.8(6)
C136 C131 C132 C133 0.3(6)
C137 C131 C132 C133 -177.1(4)
C136 C131 C132 Cl12 176.6(4)
C137 C131 C132 Cl12 -0.7(5)
C131 C132 C133 C134 -1.2(8)
Cl12 C132 C133 C134 -177.5(6)
C132 C133 C134 C135 0.6(12)
C133 C134 C135 C136 0.8(13)
C132 C131 C136 C135 1.1(9)
C137 C131 C136 C135 178.6(7)
C134 C135 C136 C131 -1.7(12)
C115 C114 C141 C146 -31.7(13)
C113 C114 C141 C146 149.9(13)
C115 C114 C141 C142 145.2(16)
C113 C114 C141 C142 -33.3(16)
C146 C141 C142 C143 -1(2)
C114 C141 C142 C143 -177.7(13)
C141 C142 C143 C144 -1(2)
C142 C143 C144 C145 2.0(16)
C143 C144 C145 C146 -1.6(10)
C142 C141 C146 C145 1.2(16)
C114 C141 C146 C145 178.2(8)
C144 C145 C146 C141 -0.1(12)
C211 C21 N21 C222 163(6)
N21 C21 C211 C216 10(6)
N21 C21 C211 C212 -157(5)
C216 C211 C212 C213 16(6)
C21 C211 C212 C213 -177(4)
C211 C212 C213 C214 -5(7)
C212 C213 C214 C215 -7(8)
C212 C213 C214 C241 170(4)
C213 C214 C215 C216 8(10)
C241 C214 C215 C216 -169(7)
C214 C215 C216 C211 3(10)
C212 C211 C216 C215 -15(8)
C21 C211 C216 C215 178(6)
C21 N21 C222 C223 -178(5)
C21 N21 C222 S221 14(8)
C225 S221 C222 N21 169(4)
C225 S221 C222 C223 -1(4)
N21 C222 C223 C224 -172(5)
S221 C222 C223 C224 -2(5)
N21 C222 C223 C237 0(7)
S221 C222 C223 C237 170(4)
C222 C223 C224 C225 5(5)
C237 C223 C224 C225 -166(4)
C223 C224 C225 C226 -176(3)
C223 C224 C225 S221 -6(4)
C222 S221 C225 C224 4(3)
C222 S221 C225 C226 175(3)
C224 C225 C226 C227 -142(3)
S221 C225 C226 C227 49(3)
C222 C223 C237 O237 3(6)
C224 C223 C237 O237 174(4)
C222 C223 C237 C231 172(3)
C224 C223 C237 C231 -17(6)
O237 C237 C231 C232 104(4)
C223 C237 C231 C232 -65(3)
O237 C237 C231 C236 -69(4)
C223 C237 C231 C236 121(3)
C236 C231 C232 C233 -5(3)
C237 C231 C232 C233 -178(2)
C236 C231 C232 Cl22 177.6(19)
C237 C231 C232 Cl22 4(2)
C231 C232 C233 C234 5(4)
Cl22 C232 C233 C234 -177(3)
C232 C233 C234 C235 -2(6)
C233 C234 C235 C236 -2(7)
C232 C231 C236 C235 1(4)
C237 C231 C236 C235 175(4)
C234 C235 C236 C231 2(6)
C215 C214 C241 C246 -41(7)
C213 C214 C241 C246 142(7)
C215 C214 C241 C242 147(8)
C213 C214 C241 C242 -30(8)
C246 C241 C242 C243 4(12)
C214 C241 C242 C243 177(7)
C241 C242 C243 C244 6(12)
C242 C243 C244 C245 -16(9)
C243 C244 C245 C246 14(6)
C242 C241 C246 C245 -7(9)
C214 C241 C246 C245 -179(4)
C244 C245 C246 C241 -2(7)

_cod_database_fobs_code 2020950
